data_8106835
loop_
_publ_author_name
'Hong, Yong'
'Huang, Dushu'
'Liu, Wei'
'Zhang, Yinghong'

_publ_section_title
;
 Crystal structure of
 (E)-2,4-dibromo-6-(((2-nitrophenyl)imino)methyl)phenol, C13H8Br2N2O3
;
_journal_issue 1
_journal_name_full 'Zeitschrift f\"ur Kristallographie - New Crystal Structures'
_journal_page_first 231
_journal_page_last 232
_journal_paper_doi 10.1515/ncrs-2015-0100
_journal_volume 231
_journal_year 2016
_chemical_formula_moiety 'C13 H8 Br2 N2 O3'
_chemical_formula_sum 'C13 H8 Br2 N2 O3'
_chemical_formula_weight 400.03
_space_group_crystal_system monoclinic
_space_group_IT_number 14
_space_group_name_Hall '-P 2ybc'
_space_group_name_H-M_alt 'P 1 21/c 1'
_atom_sites_solution_hydrogens geom
_atom_sites_solution_primary direct
_atom_sites_solution_secondary difmap
_cell_angle_alpha 90.00
_cell_angle_beta 93.355(5)
_cell_angle_gamma 90.00
_cell_formula_units_Z 4
_cell_length_a 12.794(3)
_cell_length_b 7.2041(15)
_cell_length_c 14.862(3)
_cell_measurement_reflns_used 1454
_cell_measurement_temperature 293
_cell_measurement_theta_max 68.1
_cell_measurement_theta_min 32.4
_cell_volume 1367.5(5)
_computing_cell_refinement
;
CrystalClear-SM Expert 2.1 b28 (Rigaku, 2013)
;
_computing_data_collection
;
CrystalClear-SM Expert 2.1 b28 (Rigaku, 2013)
;
_computing_data_reduction
;
CrystalClear-SM Expert 2.1 b28 (Rigaku, 2013)
;
_computing_molecular_graphics 'Olex2 (Dolomanov et al., 2009)'
_computing_publication_material 'Olex2 (Dolomanov et al., 2009)'
_computing_structure_refinement 'XL (Sheldrick, 2008)'
_computing_structure_solution 'SHELXS-97 (Sheldrick, 1990)'
_diffrn_ambient_temperature 293
_diffrn_detector PILT
_diffrn_detector_area_resol_mean 5.8140
_diffrn_measured_fraction_theta_full 0.975
_diffrn_measured_fraction_theta_max 0.975
_diffrn_measurement_details
;
scan:
	Number of images: 180
	           Slice: -122.0000 - 58.0000
	     Image width: 1.0000
	        Exp time: 25.0000
	   Rotation axis: Omega
	           Omega: 0.0000
	           Kappa: 0.0000
	             Phi: 36.0000
	             XTD: 39.9101
	          2theta: -31.8549
scan:
	Number of images: 180
	           Slice: -122.0000 - 58.0000
	     Image width: 1.0000
	        Exp time: 25.0000
	   Rotation axis: Omega
	           Omega: 0.0000
	           Kappa: 0.0000
	             Phi: -108.0000
	             XTD: 39.9101
	          2theta: -31.8549
scan:
	Number of images: 180
	           Slice: -200.0000 - -20.0000
	     Image width: 1.0000
	        Exp time: 35.0000
	   Rotation axis: Omega
	           Omega: 0.0000
	           Kappa: 0.0000
	             Phi: 108.0000
	             XTD: 39.9101
	          2theta: -109.8549
scan:
	Number of images: 61
	           Slice: -200.0000 - -139.0000
	     Image width: 1.0000
	        Exp time: 35.0000
	   Rotation axis: Omega
	           Omega: 0.0000
	           Kappa: -72.0000
	             Phi: 36.0000
	             XTD: 39.9101
	          2theta: -109.8549
scan:
	Number of images: 60
	           Slice: -80.0000 - -20.0000
	     Image width: 1.0000
	        Exp time: 35.0000
	   Rotation axis: Omega
	           Omega: 0.0000
	           Kappa: 72.0000
	             Phi: 108.0000
	             XTD: 39.9101
	          2theta: -109.8549
scan:
	Number of images: 88
	           Slice: -125.0000 - -37.0000
	     Image width: 1.0000
	        Exp time: 35.0000
	   Rotation axis: Omega
	           Omega: 0.0000
	           Kappa: 72.0000
	             Phi: 36.0000
	             XTD: 39.9101
	          2theta: -109.8549
scan:
	Number of images: 60
	           Slice: -124.0000 - -64.0000
	     Image width: 1.0000
	        Exp time: 35.0000
	   Rotation axis: Omega
	           Omega: 0.0000
	           Kappa: 72.0000
	             Phi: -180.0000
	             XTD: 39.9101
	          2theta: -109.8549
scan:
	Number of images: 60
	           Slice: -119.0000 - -59.0000
	     Image width: 1.0000
	        Exp time: 35.0000
	   Rotation axis: Omega
	           Omega: 0.0000
	           Kappa: 72.0000
	             Phi: -36.0000
	             XTD: 39.9101
	          2theta: -109.8549
scan:
	Number of images: 60
	           Slice: -87.0000 - -27.0000
	     Image width: 1.0000
	        Exp time: 35.0000
	   Rotation axis: Omega
	           Omega: 0.0000
	           Kappa: 72.0000
	             Phi: -108.0000
	             XTD: 39.9101
	          2theta: -109.8549
scan:
	Number of images: 180
	           Slice: -200.0000 - -20.0000
	     Image width: 1.0000
	        Exp time: 35.0000
	   Rotation axis: Omega
	           Omega: 0.0000
	           Kappa: 0.0000
	             Phi: -36.0000
	             XTD: 39.9101
	          2theta: -109.8549
scan:
	Number of images: 61
	           Slice: -200.0000 - -139.0000
	     Image width: 1.0000
	        Exp time: 35.0000
	   Rotation axis: Omega
	           Omega: 0.0000
	           Kappa: -72.0000
	             Phi: 108.0000
	             XTD: 39.9101
	          2theta: -109.8549
scan:
	Number of images: 8
	           Slice: -185.0000 - -177.0000
	     Image width: 1.0000
	        Exp time: 35.0000
	   Rotation axis: Omega
	           Omega: 0.0000
	           Kappa: -72.0000
	             Phi: -180.0000
	             XTD: 39.9101
	          2theta: -109.8549
;
_diffrn_measurement_device
;
AFC12 (Right): Kappa 3 circle
;
_diffrn_measurement_device_type
;
Rigaku Pilatus 300K
;
_diffrn_measurement_method 'profile data from \w-scans'
_diffrn_measurement_specimen_support Fiber
_diffrn_orient_matrix_type d*Trek
_diffrn_orient_matrix_UB_11 -0.042897
_diffrn_orient_matrix_UB_12 -0.024802
_diffrn_orient_matrix_UB_13 0.060625
_diffrn_orient_matrix_UB_21 -0.116087
_diffrn_orient_matrix_UB_22 0.032019
_diffrn_orient_matrix_UB_23 -0.069042
_diffrn_orient_matrix_UB_31 -0.003577
_diffrn_orient_matrix_UB_32 -0.063153
_diffrn_orient_matrix_UB_33 -0.023274
_diffrn_radiation_monochromator Confocal
_diffrn_radiation_type CuK\a
_diffrn_radiation_wavelength 1.54178
_diffrn_reflns_av_R_equivalents 0.0645
_diffrn_reflns_av_unetI/netI 0.0517
_diffrn_reflns_limit_h_max 14
_diffrn_reflns_limit_h_min -14
_diffrn_reflns_limit_k_max 8
_diffrn_reflns_limit_k_min -6
_diffrn_reflns_limit_l_max 16
_diffrn_reflns_limit_l_min -16
_diffrn_reflns_number 8003
_diffrn_reflns_theta_full 59.98
_diffrn_reflns_theta_max 59.98
_diffrn_reflns_theta_min 6.72
_diffrn_source MicroMax003_Cu
_diffrn_source_current 0.6
_diffrn_source_power 0.0
_diffrn_source_voltage 50.0
_exptl_absorpt_coefficient_mu 7.615
_exptl_absorpt_correction_T_max 0.5164
_exptl_absorpt_correction_T_min 0.2519
_exptl_absorpt_correction_type none
_exptl_crystal_colour Colorless
_exptl_crystal_density_diffrn 1.943
_exptl_crystal_density_method 'not measured'
_exptl_crystal_description Prism
_exptl_crystal_F_000 776
_exptl_crystal_size_max 0.25
_exptl_crystal_size_mid 0.1
_exptl_crystal_size_min 0.1
_refine_diff_density_max 0.745
_refine_diff_density_min -0.865
_refine_diff_density_rms 0.187
_refine_ls_extinction_coef 0.0032(3)
_refine_ls_extinction_expression Fc^*^=kFc[1+0.001xFc^2^\l^3^/sin(2\q)]^-1/4^
_refine_ls_extinction_method SHELXL
_refine_ls_goodness_of_fit_ref 1.107
_refine_ls_hydrogen_treatment mixed
_refine_ls_matrix_type full
_refine_ls_number_parameters 186
_refine_ls_number_reflns 1981
_refine_ls_number_restraints 0
_refine_ls_restrained_S_all 1.107
_refine_ls_R_factor_all 0.0414
_refine_ls_R_factor_gt 0.0398
_refine_ls_shift/su_max 0.001
_refine_ls_shift/su_mean 0.000
_refine_ls_structure_factor_coef Fsqd
_refine_ls_weighting_details 'calc w=1/[\s^2^(Fo^2^)+(0.0581P)^2^+0.0000P] where P=(Fo^2^+2Fc^2^)/3'
_refine_ls_weighting_scheme calc
_refine_ls_wR_factor_gt 0.0921
_refine_ls_wR_factor_ref 0.0938
_reflns_number_gt 1793
_reflns_number_total 1981
_reflns_threshold_expression >2sigma(I)
_cod_data_source_file suppl_ncrs-2015-0100_suppl.cif
_cod_data_source_block 1
_cod_depositor_comments
;
The following automatic conversions were performed:

data item '_exptl_absorpt_correction_type' value 'None' was changed
to 'none' in accordance with the built-in table derived from the CIF
Core dictionary named 'cif_core.dic' version 2.4.5 last updated on
2014-11-21.

Automatic conversion script
Id: cif_fix_values 8738 2021-04-28 16:35:53Z antanas 
;
_cod_database_code 8106835
_olex2_refinement_description
;
1. Fixed Uiso
 At 1.2 times of:
  All C(H) groups
2.a Aromatic/amide H refined with riding coordinates:
 C2(H2), C3(H3A), C4(H4), C5(H5), C7(H7), C9(H9), C11(H11)
;
_olex2_submission_special_instructions 'No special instructions were received'

loop_
_space_group_symop_id
_space_group_symop_operation_xyz
1 'x, y, z'
2 '-x, y+1/2, -z+1/2'
3 '-x, -y, -z'
4 'x, -y-1/2, z-1/2'

loop_
_atom_site_label
_atom_site_type_symbol
_atom_site_fract_x
_atom_site_fract_y
_atom_site_fract_z
_atom_site_U_iso_or_equiv
_atom_site_adp_type
_atom_site_occupancy
_atom_site_calc_flag
_atom_site_disorder_assembly
_atom_site_disorder_group
_atom_site_refinement_flags_posn
Br1 Br 0.05714(3) 0.59669(5) 0.29260(2) 0.0314(2) Uani 1 d . . .
Br2 Br 0.14282(4) 0.30701(6) -0.04929(3) 0.0461(2) Uani 1 d . . .
N1 N 0.5422(2) 0.2902(3) 0.45919(18) 0.0222(6) Uani 1 d . . .
N2 N 0.4774(2) 0.4385(3) 0.28812(17) 0.0198(6) Uani 1 d . . .
O1 O 0.5551(2) 0.3245(4) 0.53993(16) 0.0365(6) Uani 1 d . . .
O2 O 0.4707(2) 0.1948(3) 0.42710(16) 0.0326(6) Uani 1 d . . .
O3 O 0.2876(2) 0.5383(3) 0.32725(15) 0.0254(5) Uani 1 d . . .
H3 H 0.348(4) 0.523(5) 0.337(3) 0.021(10) Uiso 1 d . . .
C1 C 0.6185(3) 0.3643(4) 0.3990(2) 0.0202(7) Uani 1 d . . .
C2 C 0.7223(3) 0.3667(4) 0.4305(2) 0.0219(7) Uani 1 d . . .
H2 H 0.7419 0.3324 0.4909 0.026 Uiso 1 calc . . R
C3 C 0.7968(3) 0.4200(4) 0.3725(2) 0.0274(8) Uani 1 d . . .
H3A H 0.8687 0.4205 0.3925 0.033 Uiso 1 calc . . R
C4 C 0.7673(3) 0.4729(4) 0.2849(2) 0.0257(7) Uani 1 d . . .
H4 H 0.8193 0.5068 0.2449 0.031 Uiso 1 calc . . R
C5 C 0.6624(3) 0.4766(4) 0.2554(2) 0.0219(7) Uani 1 d . . .
H5 H 0.6431 0.5176 0.1959 0.026 Uiso 1 calc . . R
C6 C 0.5847(3) 0.4208(4) 0.3120(2) 0.0180(7) Uani 1 d . . .
C7 C 0.4412(2) 0.3997(4) 0.20820(19) 0.0181(7) Uani 1 d . . .
H7 H 0.4875 0.3547 0.1655 0.022 Uiso 1 calc . . R
C8 C 0.3306(3) 0.4229(4) 0.1812(2) 0.0192(7) Uani 1 d . . .
C9 C 0.2955(3) 0.3732(4) 0.0939(2) 0.0217(7) Uani 1 d . . .
H9 H 0.3439 0.3308 0.0524 0.026 Uiso 1 calc . . R
C10 C 0.1911(3) 0.3857(4) 0.0679(2) 0.0261(8) Uani 1 d . . .
C11 C 0.1186(3) 0.4495(4) 0.1268(2) 0.0260(7) Uani 1 d . . .
H11 H 0.0464 0.4576 0.1083 0.031 Uiso 1 calc . . R
C12 C 0.1539(3) 0.5010(4) 0.2130(2) 0.0219(7) Uani 1 d . . .
C13 C 0.2587(3) 0.4882(4) 0.2426(2) 0.0189(7) Uani 1 d . . .

loop_
_atom_site_aniso_label
_atom_site_aniso_U_11
_atom_site_aniso_U_22
_atom_site_aniso_U_33
_atom_site_aniso_U_23
_atom_site_aniso_U_13
_atom_site_aniso_U_12
Br1 0.0206(3) 0.0348(3) 0.0395(3) -0.00119(13) 0.00842(18) 0.00382(13)
Br2 0.0435(3) 0.0606(4) 0.0321(3) -0.01451(16) -0.0163(2) 0.01177(19)
N1 0.0249(16) 0.0237(14) 0.0180(15) -0.0009(10) 0.0016(12) -0.0009(11)
N2 0.0186(14) 0.0189(12) 0.0218(14) 0.0009(10) 0.0011(11) 0.0004(10)
O1 0.0417(16) 0.0486(16) 0.0194(13) -0.0027(10) 0.0028(11) -0.0117(12)
O2 0.0313(14) 0.0396(15) 0.0270(13) -0.0029(10) 0.0021(11) -0.0162(11)
O3 0.0198(14) 0.0343(13) 0.0221(12) -0.0051(9) 0.0017(10) 0.0026(11)
C1 0.0224(18) 0.0160(14) 0.0223(15) -0.0028(11) 0.0024(13) -0.0019(13)
C2 0.0217(17) 0.0206(15) 0.0231(16) -0.0048(12) -0.0014(13) 0.0018(13)
C3 0.0190(18) 0.0247(17) 0.038(2) -0.0028(13) -0.0007(15) 0.0017(13)
C4 0.0200(18) 0.0223(17) 0.0356(19) -0.0024(13) 0.0081(14) 0.0000(13)
C5 0.0230(18) 0.0186(15) 0.0244(16) 0.0008(11) 0.0034(13) 0.0027(13)
C6 0.0190(17) 0.0129(14) 0.0223(16) -0.0050(10) 0.0021(13) 0.0015(11)
C7 0.0203(18) 0.0143(15) 0.0203(17) 0.0003(10) 0.0055(14) 0.0006(11)
C8 0.0217(18) 0.0108(14) 0.0250(17) 0.0021(11) 0.0005(13) 0.0001(12)
C9 0.0248(18) 0.0179(15) 0.0228(16) -0.0005(11) 0.0033(14) 0.0019(13)
C10 0.030(2) 0.0212(16) 0.0258(17) -0.0012(12) -0.0069(15) 0.0039(13)
C11 0.0211(18) 0.0200(15) 0.0361(19) 0.0046(13) -0.0054(14) -0.0007(14)
C12 0.0192(17) 0.0178(15) 0.0291(16) 0.0007(11) 0.0049(13) 0.0010(12)
C13 0.0198(17) 0.0134(14) 0.0235(16) 0.0018(11) 0.0010(13) -0.0016(12)

loop_
_atom_type_symbol
_atom_type_description
_atom_type_scat_dispersion_real
_atom_type_scat_dispersion_imag
_atom_type_scat_source
C C 0.0181 0.0091 'International Tables Vol C Tables 4.2.6.8 and 6.1.1.4'
H H 0.0000 0.0000 'International Tables Vol C Tables 4.2.6.8 and 6.1.1.4'
N N 0.0311 0.0180 'International Tables Vol C Tables 4.2.6.8 and 6.1.1.4'
O O 0.0492 0.0322 'International Tables Vol C Tables 4.2.6.8 and 6.1.1.4'
Br Br -0.6763 1.2805 'International Tables Vol C Tables 4.2.6.8 and 6.1.1.4'

loop_
_geom_angle_atom_site_label_1
_geom_angle_atom_site_label_2
_geom_angle_atom_site_label_3
_geom_angle
_geom_angle_site_symmetry_1
_geom_angle_site_symmetry_3
O1 N1 C1 117.9(3) . .
O2 N1 O1 123.5(3) . .
O2 N1 C1 118.6(3) . .
C7 N2 C6 120.7(3) . .
C13 O3 H3 110(3) . .
C2 C1 N1 117.4(3) . .
C2 C1 C6 123.2(3) . .
C6 C1 N1 119.4(3) . .
C1 C2 H2 120.7 . .
C3 C2 C1 118.5(3) . .
C3 C2 H2 120.7 . .
C2 C3 H3A 119.9 . .
C2 C3 C4 120.3(3) . .
C4 C3 H3A 119.9 . .
C3 C4 H4 119.7 . .
C3 C4 C5 120.5(3) . .
C5 C4 H4 119.7 . .
C4 C5 H5 119.6 . .
C4 C5 C6 120.8(3) . .
C6 C5 H5 119.6 . .
C1 C6 N2 120.3(3) . .
C5 C6 N2 122.7(3) . .
C5 C6 C1 116.6(3) . .
N2 C7 H7 119.2 . .
N2 C7 C8 121.5(3) . .
C8 C7 H7 119.2 . .
C9 C8 C7 118.7(3) . .
C9 C8 C13 120.0(3) . .
C13 C8 C7 121.3(3) . .
C8 C9 H9 120.0 . .
C10 C9 C8 120.0(3) . .
C10 C9 H9 120.0 . .
C9 C10 Br2 119.8(3) . .
C9 C10 C11 121.2(3) . .
C11 C10 Br2 118.9(3) . .
C10 C11 H11 120.7 . .
C12 C11 C10 118.5(3) . .
C12 C11 H11 120.7 . .
C11 C12 Br1 119.1(3) . .
C11 C12 C13 122.2(3) . .
C13 C12 Br1 118.7(2) . .
O3 C13 C8 122.7(3) . .
O3 C13 C12 119.2(3) . .
C12 C13 C8 118.1(3) . .

loop_
_geom_bond_atom_site_label_1
_geom_bond_atom_site_label_2
_geom_bond_distance
_geom_bond_site_symmetry_2
Br1 C12 1.892(3) .
Br2 C10 1.900(3) .
N1 O1 1.227(4) .
N1 O2 1.219(4) .
N1 C1 1.462(4) .
N2 C6 1.403(4) .
N2 C7 1.280(4) .
O3 H3 0.78(5) .
O3 C13 1.340(4) .
C1 C2 1.383(5) .
C1 C6 1.400(5) .
C2 H2 0.9500 .
C2 C3 1.377(5) .
C3 H3A 0.9500 .
C3 C4 1.387(5) .
C4 H4 0.9500 .
C4 C5 1.387(5) .
C5 H5 0.9500 .
C5 C6 1.398(5) .
C7 H7 0.9500 .
C7 C8 1.458(5) .
C8 C9 1.395(5) .
C8 C13 1.413(5) .
C9 H9 0.9500 .
C9 C10 1.372(5) .
C10 C11 1.391(5) .
C11 H11 0.9500 .
C11 C12 1.384(5) .
C12 C13 1.389(5) .

loop_
_geom_torsion_atom_site_label_1
_geom_torsion_atom_site_label_2
_geom_torsion_atom_site_label_3
_geom_torsion_atom_site_label_4
_geom_torsion
_geom_torsion_site_symmetry_1
_geom_torsion_site_symmetry_2
_geom_torsion_site_symmetry_3
_geom_torsion_site_symmetry_4
Br1 C12 C13 O3 2.1(4) . . . .
Br1 C12 C13 C8 -177.7(2) . . . .
Br2 C10 C11 C12 178.0(2) . . . .
N1 C1 C2 C3 174.2(3) . . . .
N1 C1 C6 N2 11.6(4) . . . .
N1 C1 C6 C5 -175.2(2) . . . .
N2 C7 C8 C9 -178.2(3) . . . .
N2 C7 C8 C13 -0.4(4) . . . .
O1 N1 C1 C2 37.7(4) . . . .
O1 N1 C1 C6 -145.2(3) . . . .
O2 N1 C1 C2 -140.8(3) . . . .
O2 N1 C1 C6 36.4(4) . . . .
C1 C2 C3 C4 1.1(5) . . . .
C2 C1 C6 N2 -171.4(3) . . . .
C2 C1 C6 C5 1.8(4) . . . .
C2 C3 C4 C5 1.4(5) . . . .
C3 C4 C5 C6 -2.4(5) . . . .
C4 C5 C6 N2 173.9(3) . . . .
C4 C5 C6 C1 0.8(4) . . . .
C6 N2 C7 C8 -178.0(3) . . . .
C6 C1 C2 C3 -2.8(5) . . . .
C7 N2 C6 C1 -145.4(3) . . . .
C7 N2 C6 C5 41.7(4) . . . .
C7 C8 C9 C10 177.1(3) . . . .
C7 C8 C13 O3 2.3(4) . . . .
C7 C8 C13 C12 -177.9(3) . . . .
C8 C9 C10 Br2 -177.1(2) . . . .
C8 C9 C10 C11 0.8(5) . . . .
C9 C8 C13 O3 -179.9(3) . . . .
C9 C8 C13 C12 -0.1(4) . . . .
C9 C10 C11 C12 0.1(5) . . . .
C10 C11 C12 Br1 177.7(2) . . . .
C10 C11 C12 C13 -1.0(5) . . . .
C11 C12 C13 O3 -179.2(3) . . . .
C11 C12 C13 C8 1.0(4) . . . .
C13 C8 C9 C10 -0.8(4) . . . .
